data_7107476
loop_
_publ_author_name
'Pin-Shen Huang'
'Chih-Hong Kuo'
'Chang-Chih Hsieh'
'Yih-Chern Horng'

_publ_section_title
;
 Selective capture of volatile iodine using amorphous molecular organic
 solids
;
_journal_name_full Chem.Commun.
_journal_page_first 3227
_journal_paper_doi 10.1039/c2cc17716a
_journal_volume 48
_journal_year 2012
_chemical_formula_moiety 'C66 H72 N6 S6, I2'
_chemical_formula_sum 'C66 H72 I2 N6 S6'
_chemical_formula_weight 1395.46
_space_group_IT_number 167
_symmetry_cell_setting trigonal
_symmetry_Int_Tables_number 167
_symmetry_space_group_name_Hall '-R 3 2"c'
_symmetry_space_group_name_H-M 'R -3 c :H'
_atom_sites_solution_hydrogens geom
_atom_sites_solution_primary direct
_atom_sites_solution_secondary difmap
_audit_creation_method SHELXL-97
_cell_angle_alpha 90.00
_cell_angle_beta 90.00
_cell_angle_gamma 120.00
_cell_formula_units_Z 6
_cell_length_a 17.583(3)
_cell_length_b 17.583(3)
_cell_length_c 48.345(10)
_cell_measurement_reflns_used 2293
_cell_measurement_temperature 200(2)
_cell_measurement_theta_max 18.26
_cell_measurement_theta_min 3.92
_cell_volume 12944(4)
_computing_cell_refinement 'SAINT (Bruker, 2007)'
_computing_data_collection 'APEX2 (Bruker, 2007)'
_computing_data_reduction 'SAINT (Bruker, 2007)'
_computing_molecular_graphics 'SHELXTL (Sheldrick, 2008)'
_computing_publication_material 'DIAMOND (Brandenburg, 2006)'
_computing_structure_refinement 'SHELXTL (Sheldrick, 2008)'
_computing_structure_solution 'SHELXTL (Sheldrick, 2008)'
_diffrn_ambient_temperature 200(2)
_diffrn_measured_fraction_theta_full 0.994
_diffrn_measured_fraction_theta_max 0.994
_diffrn_measurement_device_type 'Bruker SMART APEXII'
_diffrn_measurement_method \w
_diffrn_radiation_monochromator graphite
_diffrn_radiation_probe x-ray
_diffrn_radiation_type MoK\a
_diffrn_radiation_wavelength 0.71073
_diffrn_reflns_av_R_equivalents 0.1459
_diffrn_reflns_av_sigmaI/netI 0.0724
_diffrn_reflns_limit_h_max 0
_diffrn_reflns_limit_h_min -18
_diffrn_reflns_limit_k_max 20
_diffrn_reflns_limit_k_min 0
_diffrn_reflns_limit_l_max 57
_diffrn_reflns_limit_l_min 0
_diffrn_reflns_number 2548
_diffrn_reflns_theta_full 25.08
_diffrn_reflns_theta_max 25.08
_diffrn_reflns_theta_min 1.58
_diffrn_source 'fine-focus sealed tube'
_diffrn_standards_decay_% 0
_diffrn_standards_interval_count 0
_diffrn_standards_interval_time 0
_diffrn_standards_number 0
_exptl_absorpt_coefficient_mu 0.907
_exptl_absorpt_correction_T_max 0.8323
_exptl_absorpt_correction_T_min 0.6909
_exptl_absorpt_correction_type multi-scan
_exptl_absorpt_process_details 'SADABS (Sheldrick, 2003)'
_exptl_crystal_density_diffrn 1.074
_exptl_crystal_density_method 'not measured'
_exptl_crystal_F_000 4272
_exptl_crystal_size_max 0.44
_exptl_crystal_size_mid 0.32
_exptl_crystal_size_min 0.21
_refine_diff_density_max 0.631
_refine_diff_density_min -1.092
_refine_diff_density_rms 0.130
_refine_ls_extinction_method none
_refine_ls_goodness_of_fit_ref 1.015
_refine_ls_hydrogen_treatment constr
_refine_ls_matrix_type full
_refine_ls_number_parameters 126
_refine_ls_number_reflns 2548
_refine_ls_number_restraints 1
_refine_ls_restrained_S_all 1.015
_refine_ls_R_factor_all 0.1417
_refine_ls_R_factor_gt 0.0924
_refine_ls_shift/su_max 0.000
_refine_ls_shift/su_mean 0.000
_refine_ls_structure_factor_coef Fsqd
_refine_ls_weighting_details 'calc w=1/[\s^2^(Fo^2^)+(0.1990P)^2^+0.0000P] where P=(Fo^2^+2Fc^2^)/3'
_refine_ls_weighting_scheme calc
_refine_ls_wR_factor_gt 0.2989
_refine_ls_wR_factor_ref 0.3261
_reflns_number_gt 1182
_reflns_number_total 2548
_reflns_threshold_expression I>2\s
_cod_data_source_file c2cc17716a.txt
_cod_data_source_block 1-I2
_cod_original_cell_volume 12943(4)
_cod_original_sg_symbol_H-M 'R -3 c'
_cod_database_code 7107476

loop_
_symmetry_equiv_pos_as_xyz
'x, y, z'
'-y, x-y, z'
'-x+y, -x, z'
'y, x, -z+1/2'
'x-y, -y, -z+1/2'
'-x, -x+y, -z+1/2'
'x+2/3, y+1/3, z+1/3'
'-y+2/3, x-y+1/3, z+1/3'
'-x+y+2/3, -x+1/3, z+1/3'
'y+2/3, x+1/3, -z+5/6'
'x-y+2/3, -y+1/3, -z+5/6'
'-x+2/3, -x+y+1/3, -z+5/6'
'x+1/3, y+2/3, z+2/3'
'-y+1/3, x-y+2/3, z+2/3'
'-x+y+1/3, -x+2/3, z+2/3'
'y+1/3, x+2/3, -z+7/6'
'x-y+1/3, -y+2/3, -z+7/6'
'-x+1/3, -x+y+2/3, -z+7/6'
'-x, -y, -z'
'y, -x+y, -z'
'x-y, x, -z'
'-y, -x, z-1/2'
'-x+y, y, z-1/2'
'x, x-y, z-1/2'
'-x+2/3, -y+1/3, -z+1/3'
'y+2/3, -x+y+1/3, -z+1/3'
'x-y+2/3, x+1/3, -z+1/3'
'-y+2/3, -x+1/3, z-1/6'
'-x+y+2/3, y+1/3, z-1/6'
'x+2/3, x-y+1/3, z-1/6'
'-x+1/3, -y+2/3, -z+2/3'
'y+1/3, -x+y+2/3, -z+2/3'
'x-y+1/3, x+2/3, -z+2/3'
'-y+1/3, -x+2/3, z+1/6'
'-x+y+1/3, y+2/3, z+1/6'
'x+1/3, x-y+2/3, z+1/6'

loop_
_atom_site_label
_atom_site_type_symbol
_atom_site_fract_x
_atom_site_fract_y
_atom_site_fract_z
_atom_site_U_iso_or_equiv
_atom_site_adp_type
_atom_site_occupancy
_atom_site_symmetry_multiplicity
_atom_site_calc_flag
_atom_site_refinement_flags
_atom_site_disorder_assembly
_atom_site_disorder_group
C1 C 0.6758(5) 0.9299(6) 0.2157(2) 0.102(3) Uani 1 1 d . . .
C2 C 0.5999(11) 0.9287(17) 0.2212(5) 0.125(8) Uani 0.60 1 d PD A 1
H2 H 0.5822 0.9255 0.2399 0.150 Uiso 0.60 1 calc PR A 1
C3 C 0.5424(11) 0.9322(9) 0.1989(5) 0.099(3) Uani 0.60 1 d PD A 1
H3 H 0.4936 0.9400 0.2025 0.119 Uiso 0.60 1 calc PR A 1
C2' C 0.5740(19) 0.885(3) 0.2240(7) 0.125(8) Uani 0.40 1 d PD A 2
H2' H 0.5499 0.8629 0.2418 0.150 Uiso 0.40 1 calc PR A 2
C3' C 0.5237(19) 0.8838(15) 0.1989(7) 0.099(3) Uani 0.40 1 d PD A 2
H3' H 0.4615 0.8563 0.1998 0.119 Uiso 0.40 1 calc PR A 2
C4 C 0.5670(7) 0.9231(7) 0.1736(2) 0.106(3) Uani 1 1 d . . .
H4 H 0.5265 0.9082 0.1588 0.127 Uiso 1 1 calc R A 1
C5 C 0.6464(5) 0.9342(5) 0.16844(18) 0.087(2) Uani 1 1 d . A .
H5 H 0.6644 0.9388 0.1497 0.104 Uiso 1 1 calc R . .
C6 C 0.7050(5) 0.9394(5) 0.18917(18) 0.079(2) Uani 1 1 d . A .
C7 C 0.8186(5) 0.9610(5) 0.15680(16) 0.084(2) Uani 1 1 d . A .
H7A H 0.8137 1.0077 0.1469 0.101 Uiso 1 1 calc R . .
H7B H 0.7827 0.9052 0.1467 0.101 Uiso 1 1 calc R . .
C8 C 0.9131(5) 0.9830(5) 0.15680(14) 0.0730(19) Uani 1 1 d . . .
C9 C 0.9328(5) 0.9112(5) 0.15583(16) 0.080(2) Uani 1 1 d . . .
C10 C 0.8577(5) 0.8193(5) 0.15820(18) 0.091(2) Uani 1 1 d . . .
H10A H 0.8762 0.7845 0.1695 0.110 Uiso 1 1 calc R . .
H10B H 0.8087 0.8202 0.1680 0.110 Uiso 1 1 calc R . .
C11 C 0.8270(8) 0.7772(9) 0.1322(3) 0.164(5) Uani 1 1 d . . .
H11A H 0.7760 0.7186 0.1350 0.246 Uiso 1 1 calc R . .
H11B H 0.8738 0.7717 0.1230 0.246 Uiso 1 1 calc R . .
H11C H 0.8102 0.8121 0.1206 0.246 Uiso 1 1 calc R . .
N1 N 0.7852(4) 0.9526(4) 0.18383(13) 0.0835(18) Uani 1 1 d . . .
H1 H 0.8188 0.9562 0.1978 0.100 Uiso 1 1 calc R A .
S2 S 0.74430(18) 0.9360(2) 0.24422(5) 0.1215(10) Uani 1 1 d . . .
I1 I 0.0000 0.0000 0.22287(2) 0.1141(7) Uani 1 3 d S . .

loop_
_atom_site_aniso_label
_atom_site_aniso_U_11
_atom_site_aniso_U_22
_atom_site_aniso_U_33
_atom_site_aniso_U_23
_atom_site_aniso_U_13
_atom_site_aniso_U_12
C1 0.083(6) 0.129(7) 0.118(8) 0.007(6) -0.022(5) 0.071(5)
C2 0.079(12) 0.18(3) 0.115(9) 0.094(13) 0.062(9) 0.063(14)
C3 0.066(8) 0.075 0.152(10) -0.005(13) -0.016(8) 0.032(9)
C2' 0.079(12) 0.18(3) 0.115(9) 0.094(13) 0.062(9) 0.063(14)
C3' 0.066(8) 0.075 0.152(10) -0.005(13) -0.016(8) 0.032(9)
C4 0.104(7) 0.132(8) 0.091(7) -0.002(5) 0.003(5) 0.066(6)
C5 0.069(5) 0.097(6) 0.101(6) 0.001(5) -0.011(4) 0.048(4)
C6 0.072(5) 0.071(4) 0.090(6) 0.000(4) 0.008(4) 0.032(4)
C7 0.083(5) 0.094(5) 0.082(6) -0.020(4) -0.023(4) 0.048(4)
C8 0.080(5) 0.079(5) 0.057(4) 0.000(3) 0.006(3) 0.037(4)
C9 0.080(5) 0.072(5) 0.088(5) -0.001(4) 0.014(4) 0.039(4)
C10 0.089(6) 0.080(5) 0.100(6) -0.015(5) 0.007(5) 0.039(5)
C11 0.138(10) 0.139(9) 0.144(11) -0.009(8) 0.017(8) 0.016(8)
N1 0.072(4) 0.109(5) 0.076(4) -0.004(3) -0.013(3) 0.050(4)
S2 0.125(2) 0.186(3) 0.0992(18) 0.0260(17) 0.0140(15) 0.1123(19)
I1 0.1297(9) 0.1297(9) 0.0829(9) 0.000 0.000 0.0649(4)

loop_
_atom_type_symbol
_atom_type_description
_atom_type_scat_dispersion_real
_atom_type_scat_dispersion_imag
_atom_type_scat_source
C C 0.0033 0.0016 'International Tables Vol C Tables 4.2.6.8 and 6.1.1.4'
H H 0.0000 0.0000 'International Tables Vol C Tables 4.2.6.8 and 6.1.1.4'
N N 0.0061 0.0033 'International Tables Vol C Tables 4.2.6.8 and 6.1.1.4'
S S 0.1246 0.1234 'International Tables Vol C Tables 4.2.6.8 and 6.1.1.4'
I I -0.4742 1.8119 'International Tables Vol C Tables 4.2.6.8 and 6.1.1.4'

loop_
_geom_angle_atom_site_label_1
_geom_angle_atom_site_label_2
_geom_angle_atom_site_label_3
_geom_angle
_geom_angle_site_symmetry_1
_geom_angle_site_symmetry_3
C2 C1 C6 119.7(11) . .
C6 C1 C2' 123.8(14) . .
C2 C1 S2 118.5(12) . .
C6 C1 S2 121.0(6) . .
C2' C1 S2 112.7(12) . .
C1 C2 C3 122.7(18) . .
C1 C2 H2 118.6 . .
C3 C2 H2 118.6 . .
C4 C3 C2 112.8(17) . .
C4 C3 H3 123.6 . .
C2 C3 H3 123.6 . .
C3' C2' C1 108(2) . .
C3' C2' H2' 126.0 . .
C1 C2' H2' 126.0 . .
C4 C3' C2' 121(2) . .
C4 C3' H3' 119.3 . .
C2' C3' H3' 119.3 . .
C3 C4 C5 122.2(11) . .
C5 C4 C3' 119.9(13) . .
C3 C4 H4 118.9 . .
C5 C4 H4 118.9 . .
C3' C4 H4 111.7 . .
C4 C5 C6 123.7(8) . .
C4 C5 H5 118.1 . .
C6 C5 H5 118.1 . .
N1 C6 C1 120.3(8) . .
N1 C6 C5 123.3(8) . .
C1 C6 C5 116.4(7) . .
N1 C7 C8 112.0(6) . .
N1 C7 H7A 109.2 . .
C8 C7 H7A 109.2 . .
N1 C7 H7B 109.2 . .
C8 C7 H7B 109.2 . .
H7A C7 H7B 107.9 . .
C9 C8 C9 120.4(8) 3_675 .
C9 C8 C7 120.5(7) 3_675 .
C9 C8 C7 118.9(7) . .
C8 C9 C8 119.3(8) 2_765 .
C8 C9 C10 122.2(7) 2_765 .
C8 C9 C10 117.8(7) . .
C11 C10 C9 113.3(8) . .
C11 C10 H10A 108.9 . .
C9 C10 H10A 108.9 . .
C11 C10 H10B 108.9 . .
C9 C10 H10B 108.9 . .
H10A C10 H10B 107.7 . .
C10 C11 H11A 109.5 . .
C10 C11 H11B 109.5 . .
H11A C11 H11B 109.5 . .
C10 C11 H11C 109.5 . .
H11A C11 H11C 109.5 . .
H11B C11 H11C 109.5 . .
C6 N1 C7 123.1(6) . .
C6 N1 H1 118.5 . .
C7 N1 H1 118.5 . .
C1 S2 S2 105.2(3) . 5_675

loop_
_geom_bond_atom_site_label_1
_geom_bond_atom_site_label_2
_geom_bond_distance
_geom_bond_site_symmetry_2
C1 C2 1.35(2) .
C1 C6 1.360(12) .
C1 C2' 1.60(3) .
C1 S2 1.798(8) .
C2 C3 1.498(16) .
C2 H2 0.9500 .
C3 C4 1.33(2) .
C3 H3 0.9500 .
C2' C3' 1.499(16) .
C2' H2' 0.9500 .
C3' C4 1.42(3) .
C3' H3' 0.9500 .
C4 C5 1.334(11) .
C4 H4 0.9500 .
C5 C6 1.407(11) .
C5 H5 0.9500 .
C6 N1 1.334(9) .
C7 N1 1.410(10) .
C7 C8 1.507(10) .
C7 H7A 0.9900 .
C7 H7B 0.9900 .
C8 C9 1.345(10) 3_675
C8 C9 1.467(10) .
C9 C8 1.346(10) 2_765
C9 C10 1.495(10) .
C10 C11 1.421(14) .
C10 H10A 0.9900 .
C10 H10B 0.9900 .
C11 H11A 0.9800 .
C11 H11B 0.9800 .
C11 H11C 0.9800 .
N1 H1 0.8800 .
S2 S2 2.027(7) 5_675
I1 I1 2.623(2) 4
